data_4514019
loop_
_publ_author_name
'Cisneros, Jos\'e A'
'Robertson, Michael J.'
'Mercado, Brandon Q.'
'Jorgensen, William L.'

_publ_section_title
;
 Systematic Study of Effects of Structural Modifications on the Aqueous
 Solubility of Drug-like Molecules.
;
_journal_issue 1
_journal_name_full 'ACS medicinal chemistry letters'
_journal_page_first 124
_journal_page_last 127
_journal_paper_doi 10.1021/acsmedchemlett.6b00451
_journal_volume 8
_journal_year 2017
_chemical_formula_moiety 'C17 H12 N4 O'
_chemical_formula_sum 'C17 H12 N4 O'
_chemical_formula_weight 288.31
_space_group_crystal_system orthorhombic
_space_group_IT_number 29
_space_group_name_Hall 'P 2c -2ac'
_space_group_name_H-M_alt 'P c a 21'
_symmetry_space_group_name_Hall 'P 2c -2ac'
_symmetry_space_group_name_H-M 'P c a 21'
_atom_sites_solution_hydrogens mixed
_atom_sites_solution_primary direct
_atom_sites_solution_secondary difmap
_audit_creation_method SHELXL-2014/7
_cell_angle_alpha 90
_cell_angle_beta 90
_cell_angle_gamma 90
_cell_formula_units_Z 4
_cell_length_a 28.608(4)
_cell_length_b 4.4122(5)
_cell_length_c 10.4910(11)
_cell_measurement_reflns_used 5668
_cell_measurement_temperature 93(2)
_cell_measurement_theta_max 66.3390
_cell_measurement_theta_min 3.0470
_cell_volume 1324.2(3)
_computing_cell_refinement 'CrysAlisPro 1.171.38.41o (Rigaku OD, 2015)'
_computing_data_collection 'CrysAlisPro 1.171.38.41o (Rigaku OD, 2015)'
_computing_data_reduction 'CrysAlisPro 1.171.38.41o (Rigaku OD, 2015)'
_computing_molecular_graphics
; 
Dolomanov, O.V.; Bourhis, L.J.; Gildea, R.J.; Howard, J.A.K.; Puschmann, H., 
OLEX2: A complete structure solution, refinement and analysis program 
(2009). J. Appl. Cryst., 42, 339-341. 
;
_computing_publication_material 'SHELXL-2013/2 (Sheldrick, 2014)'
_computing_structure_refinement 'SHELXL-2014/7 (Sheldrick, 2014)'
_computing_structure_solution 'SHELXT-2014/5 (Sheldrick, 2014)'
_diffrn_ambient_temperature 93(2)
_diffrn_detector_area_resol_mean 22.2
_diffrn_measured_fraction_theta_full 1.000
_diffrn_measured_fraction_theta_max 1.000
_diffrn_measurement_device_type 'dtrek-CrysAlisPro-abstract goniometer imported rigaku-d*trek images'
_diffrn_measurement_method '\w scans'
_diffrn_radiation_type CuK\a
_diffrn_radiation_wavelength 1.54184
_diffrn_reflns_av_R_equivalents 0.2503
_diffrn_reflns_av_unetI/netI 0.0778
_diffrn_reflns_Laue_measured_fraction_full 1.000
_diffrn_reflns_Laue_measured_fraction_max 1.000
_diffrn_reflns_limit_h_max 34
_diffrn_reflns_limit_h_min -34
_diffrn_reflns_limit_k_max 5
_diffrn_reflns_limit_k_min -5
_diffrn_reflns_limit_l_max 12
_diffrn_reflns_limit_l_min -12
_diffrn_reflns_number 44130
_diffrn_reflns_point_group_measured_fraction_full 1.000
_diffrn_reflns_point_group_measured_fraction_max 1.000
_diffrn_reflns_theta_full 66.547
_diffrn_reflns_theta_max 66.547
_diffrn_reflns_theta_min 3.090
_diffrn_source 'Rigaku Saturn 944+ CCD'
_exptl_absorpt_coefficient_mu 0.765
_exptl_absorpt_correction_T_max 1.00000
_exptl_absorpt_correction_T_min 0.62938
_exptl_absorpt_correction_type multi-scan
_exptl_absorpt_process_details
; 
CrysAlisPro 1.171.38.41o (Rigaku Oxford Diffraction, 2015) 
Empirical absorption correction using spherical harmonics, 
 implemented in SCALE3 ABSPACK scaling algorithm. 
;
_exptl_crystal_colour Colorless
_exptl_crystal_density_diffrn 1.446
_exptl_crystal_density_method 'not measured'
_exptl_crystal_description Needle
_exptl_crystal_F_000 600
_exptl_crystal_size_max 0.050
_exptl_crystal_size_mid 0.040
_exptl_crystal_size_min 0.010
_refine_diff_density_max 0.333
_refine_diff_density_min -0.361
_refine_diff_density_rms 0.089
_refine_ls_abs_structure_details
; 
 Flack x determined using 554 quotients [(I+)-(I-)]/[(I+)+(I-)] 
 (Parsons, Flack and Wagner, Acta Cryst. B69 (2013) 249-259). 
;
_refine_ls_abs_structure_Flack 0.2(7)
_refine_ls_extinction_coef 0.0046(14)
_refine_ls_extinction_expression Fc^*^=kFc[1+0.001xFc^2^\l^3^/sin(2\q)]^-1/4^
_refine_ls_extinction_method 'SHELXL-2014/7 (Sheldrick 2014'
_refine_ls_goodness_of_fit_ref 1.043
_refine_ls_hydrogen_treatment mixed
_refine_ls_matrix_type full
_refine_ls_number_parameters 204
_refine_ls_number_reflns 2348
_refine_ls_number_restraints 1
_refine_ls_restrained_S_all 1.042
_refine_ls_R_factor_all 0.1207
_refine_ls_R_factor_gt 0.0860
_refine_ls_shift/su_max 0.001
_refine_ls_shift/su_mean 0.000
_refine_ls_structure_factor_coef Fsqd
_refine_ls_weighting_details 'w=1/[\s^2^(Fo^2^)+(0.1111P)^2^+3.2939P] where P=(Fo^2^+2Fc^2^)/3'
_refine_ls_weighting_scheme calc
_refine_ls_wR_factor_gt 0.2092
_refine_ls_wR_factor_ref 0.2421
_reflns_Friedel_coverage 0.883
_reflns_Friedel_fraction_full 0.999
_reflns_Friedel_fraction_max 0.999
_reflns_number_gt 1685
_reflns_number_total 2348
_reflns_threshold_expression 'I > 2\s(I)'
_cod_data_source_file ml6b00451_si_002.cif
_cod_data_source_block 007-16010
_cod_database_code 4514019
_shelx_shelxl_version_number 2014/7
_shelx_space_group_comment
; 
The symmetry employed for this shelxl refinement is uniquely defined 
by the following loop, which should always be used as a source of 
symmetry information in preference to the above space-group names. 
They are only intended as comments. 
;
_shelx_estimated_absorpt_t_min 0.963
_shelx_estimated_absorpt_t_max 0.992

loop_
_space_group_symop_operation_xyz
'x, y, z'
'-x, -y, z+1/2'
'x+1/2, -y, z'
'-x+1/2, y, z+1/2'

loop_
_atom_site_label
_atom_site_type_symbol
_atom_site_fract_x
_atom_site_fract_y
_atom_site_fract_z
_atom_site_U_iso_or_equiv
_atom_site_adp_type
_atom_site_occupancy
_atom_site_site_symmetry_order
_atom_site_calc_flag
_atom_site_refinement_flags_posn
_atom_site_refinement_flags_adp
O1 O 0.5426(2) 1.1364(16) 0.9264(6) 0.0402(17) Uani 1 1 d . .
H1 H 0.572(5) 1.07(3) 0.879(13) 0.07(4) Uiso 1 1 d . .
N1 N 0.3984(3) 0.5214(18) 0.6837(8) 0.0380(18) Uani 1 1 d . .
N2 N 0.3575(3) 0.469(2) 0.7471(8) 0.040(2) Uani 1 1 d . .
N3 N 0.3312(3) 0.2946(19) 0.6739(8) 0.041(2) Uani 1 1 d . .
N4 N 0.3655(3) -0.0430(19) 0.3692(8) 0.0390(19) Uani 1 1 d . .
C1 C 0.3986(3) 0.375(2) 0.5697(10) 0.039(2) Uani 1 1 d . .
H1A H 0.4227 0.3730 0.5075 0.047 Uiso 1 1 calc R U
C2 C 0.3558(3) 0.229(2) 0.5643(9) 0.036(2) Uani 1 1 d . .
C3 C 0.3362(3) 0.037(2) 0.4629(8) 0.037(2) Uani 1 1 d . .
C4 C 0.2898(3) -0.062(2) 0.4694(9) 0.039(2) Uani 1 1 d . .
H4 H 0.2705 -0.0064 0.5393 0.047 Uiso 1 1 calc R U
C5 C 0.2727(3) -0.241(2) 0.3732(9) 0.041(2) Uani 1 1 d . .
H5 H 0.2410 -0.3054 0.3744 0.049 Uiso 1 1 calc R U
C6 C 0.3023(3) -0.328(2) 0.2729(10) 0.038(2) Uani 1 1 d . .
C7 C 0.2872(3) -0.517(2) 0.1700(10) 0.041(2) Uani 1 1 d . .
H7 H 0.2558 -0.5861 0.1674 0.049 Uiso 1 1 calc R U
C8 C 0.3175(3) -0.599(2) 0.0756(10) 0.043(2) Uani 1 1 d . .
H8 H 0.3074 -0.7305 0.0092 0.051 Uiso 1 1 calc R U
C9 C 0.3636(3) -0.489(2) 0.0769(9) 0.038(2) Uani 1 1 d . .
H9 H 0.3843 -0.5436 0.0098 0.045 Uiso 1 1 calc R U
C10 C 0.3793(3) -0.306(2) 0.1730(9) 0.038(2) Uani 1 1 d . .
H10 H 0.4106 -0.2345 0.1726 0.046 Uiso 1 1 calc R U
C11 C 0.3485(3) -0.221(2) 0.2736(9) 0.032(2) Uani 1 1 d . .
C12 C 0.4355(3) 0.683(2) 0.7419(9) 0.035(2) Uani 1 1 d . .
C13 C 0.4261(3) 0.891(2) 0.8392(9) 0.038(2) Uani 1 1 d . .
H13 H 0.3948 0.9314 0.8633 0.046 Uiso 1 1 calc R U
C14 C 0.4623(3) 1.036(2) 0.9003(9) 0.038(2) Uani 1 1 d . .
H14 H 0.4557 1.1753 0.9671 0.046 Uiso 1 1 calc R U
C15 C 0.5084(3) 0.981(2) 0.8647(9) 0.036(2) Uani 1 1 d . .
C16 C 0.5175(3) 0.775(2) 0.7676(9) 0.037(2) Uani 1 1 d . .
H16 H 0.5488 0.7384 0.7414 0.045 Uiso 1 1 calc R U
C17 C 0.4809(3) 0.622(2) 0.7090(9) 0.039(2) Uani 1 1 d . .
H17 H 0.4874 0.4749 0.6455 0.047 Uiso 1 1 calc R U

loop_
_atom_site_aniso_label
_atom_site_aniso_U_11
_atom_site_aniso_U_22
_atom_site_aniso_U_33
_atom_site_aniso_U_23
_atom_site_aniso_U_13
_atom_site_aniso_U_12
O1 0.037(4) 0.045(4) 0.039(4) -0.005(3) -0.008(3) -0.006(3)
N1 0.037(4) 0.046(5) 0.031(4) 0.001(4) -0.003(3) -0.006(4)
N2 0.034(4) 0.049(5) 0.038(4) -0.003(4) 0.004(3) -0.002(4)
N3 0.042(4) 0.047(5) 0.033(5) 0.000(4) 0.003(4) -0.008(4)
N4 0.042(4) 0.043(5) 0.032(4) 0.006(4) 0.003(4) -0.002(4)
C1 0.045(5) 0.041(5) 0.031(5) 0.004(5) 0.005(4) 0.000(4)
C2 0.040(5) 0.044(5) 0.023(4) 0.001(4) -0.003(4) 0.003(4)
C3 0.044(5) 0.037(5) 0.031(5) -0.005(4) -0.001(5) -0.004(4)
C4 0.040(5) 0.043(6) 0.033(5) -0.008(4) 0.006(4) -0.001(4)
C5 0.040(5) 0.046(6) 0.036(5) -0.004(5) 0.003(5) -0.001(4)
C6 0.035(5) 0.042(5) 0.036(5) 0.002(5) 0.001(4) 0.000(4)
C7 0.033(5) 0.050(6) 0.040(5) -0.002(5) -0.008(5) -0.004(5)
C8 0.046(5) 0.041(5) 0.041(5) -0.010(5) 0.001(5) -0.002(5)
C9 0.042(6) 0.040(5) 0.031(5) 0.002(5) 0.010(4) 0.006(4)
C10 0.038(5) 0.040(5) 0.037(5) -0.003(5) 0.004(4) 0.000(4)
C11 0.033(5) 0.037(5) 0.025(4) -0.001(4) 0.001(4) -0.002(4)
C12 0.032(5) 0.037(5) 0.035(5) -0.001(4) -0.003(4) -0.003(4)
C13 0.037(5) 0.038(5) 0.040(6) 0.000(4) 0.000(4) 0.002(4)
C14 0.037(5) 0.045(6) 0.032(5) -0.005(5) 0.000(4) 0.005(4)
C15 0.035(5) 0.039(5) 0.034(5) 0.004(5) -0.003(4) -0.006(4)
C16 0.042(5) 0.035(5) 0.035(5) 0.003(4) -0.002(4) 0.005(4)
C17 0.047(6) 0.035(5) 0.035(5) -0.001(4) -0.005(5) 0.004(4)

loop_
_atom_type_symbol
_atom_type_description
_atom_type_scat_dispersion_real
_atom_type_scat_dispersion_imag
_atom_type_scat_source
C C 0.0181 0.0091 'International Tables Vol C Tables 4.2.6.8 and 6.1.1.4'
H H 0.0000 0.0000 'International Tables Vol C Tables 4.2.6.8 and 6.1.1.4'
N N 0.0311 0.0180 'International Tables Vol C Tables 4.2.6.8 and 6.1.1.4'
O O 0.0492 0.0322 'International Tables Vol C Tables 4.2.6.8 and 6.1.1.4'

loop_
_geom_angle_atom_site_label_1
_geom_angle_atom_site_label_2
_geom_angle_atom_site_label_3
_geom_angle
C15 O1 H1 102(7)
C1 N1 N2 110.5(8)
C1 N1 C12 128.1(8)
N2 N1 C12 121.1(8)
N3 N2 N1 107.7(7)
N2 N3 C2 108.5(8)
C3 N4 C11 117.8(8)
N1 C1 C2 104.8(8)
N1 C1 H1A 127.6
C2 C1 H1A 127.6
N3 C2 C1 108.5(8)
N3 C2 C3 122.0(8)
C1 C2 C3 129.4(9)
N4 C3 C4 123.3(8)
N4 C3 C2 116.3(8)
C4 C3 C2 120.4(8)
C5 C4 C3 118.8(9)
C5 C4 H4 120.6
C3 C4 H4 120.6
C4 C5 C6 119.6(9)
C4 C5 H5 120.2
C6 C5 H5 120.2
C11 C6 C5 118.2(9)
C11 C6 C7 119.0(9)
C5 C6 C7 122.8(9)
C8 C7 C6 120.7(9)
C8 C7 H7 119.6
C6 C7 H7 119.6
C7 C8 C9 119.8(10)
C7 C8 H8 120.1
C9 C8 H8 120.1
C10 C9 C8 121.2(9)
C10 C9 H9 119.4
C8 C9 H9 119.4
C9 C10 C11 119.9(9)
C9 C10 H10 120.0
C11 C10 H10 120.0
N4 C11 C6 122.3(8)
N4 C11 C10 118.3(8)
C6 C11 C10 119.3(8)
C17 C12 C13 119.5(9)
C17 C12 N1 120.1(9)
C13 C12 N1 120.2(8)
C14 C13 C12 120.2(9)
C14 C13 H13 119.9
C12 C13 H13 119.9
C13 C14 C15 120.4(9)
C13 C14 H14 119.8
C15 C14 H14 119.8
O1 C15 C16 123.1(9)
O1 C15 C14 117.8(9)
C16 C15 C14 119.2(9)
C17 C16 C15 120.1(9)
C17 C16 H16 120.0
C15 C16 H16 120.0
C12 C17 C16 120.6(9)
C12 C17 H17 119.7
C16 C17 H17 119.7

loop_
_geom_bond_atom_site_label_1
_geom_bond_atom_site_label_2
_geom_bond_distance
O1 C15 1.358(12)
O1 H1 1.01(14)
N1 C1 1.360(13)
N1 N2 1.367(11)
N1 C12 1.416(12)
N2 N3 1.321(11)
N3 C2 1.380(13)
N4 C3 1.339(12)
N4 C11 1.365(12)
C1 C2 1.383(14)
C1 H1A 0.9500
C2 C3 1.471(13)
C3 C4 1.400(13)
C4 C5 1.371(14)
C4 H4 0.9500
C5 C6 1.405(13)
C5 H5 0.9500
C6 C11 1.402(13)
C6 C7 1.431(14)
C7 C8 1.365(14)
C7 H7 0.9500
C8 C9 1.406(14)
C8 H8 0.9500
C9 C10 1.369(14)
C9 H9 0.9500
C10 C11 1.424(13)
C10 H10 0.9500
C12 C17 1.371(13)
C12 C13 1.397(14)
C13 C14 1.375(14)
C13 H13 0.9500
C14 C15 1.393(13)
C14 H14 0.9500
C15 C16 1.389(14)
C16 C17 1.388(13)
C16 H16 0.9500
C17 H17 0.9500

loop_
_geom_hbond_atom_site_label_D
_geom_hbond_atom_site_label_H
_geom_hbond_atom_site_label_A
_geom_hbond_distance_DH
_geom_hbond_distance_HA
_geom_hbond_distance_DA
_geom_hbond_angle_DHA
_geom_hbond_site_symmetry_A
O1 H1 N4 1.01(14) 1.81(13) 2.727(11) 150(11) 2_665

loop_
_geom_torsion_atom_site_label_1
_geom_torsion_atom_site_label_2
_geom_torsion_atom_site_label_3
_geom_torsion_atom_site_label_4
_geom_torsion
C1 N1 N2 N3 -1.2(10)
C12 N1 N2 N3 -175.2(8)
N1 N2 N3 C2 1.6(10)
N2 N1 C1 C2 0.2(10)
C12 N1 C1 C2 173.8(9)
N2 N3 C2 C1 -1.5(11)
N2 N3 C2 C3 179.7(9)
N1 C1 C2 N3 0.7(11)
N1 C1 C2 C3 179.5(9)
C11 N4 C3 C4 2.3(13)
C11 N4 C3 C2 180.0(8)
N3 C2 C3 N4 -171.6(9)
C1 C2 C3 N4 9.8(15)
N3 C2 C3 C4 6.1(14)
C1 C2 C3 C4 -172.5(10)
N4 C3 C4 C5 -2.4(15)
C2 C3 C4 C5 -179.9(10)
C3 C4 C5 C6 1.9(15)
C4 C5 C6 C11 -1.6(14)
C4 C5 C6 C7 179.2(10)
C11 C6 C7 C8 1.8(15)
C5 C6 C7 C8 -179.1(10)
C6 C7 C8 C9 -2.1(16)
C7 C8 C9 C10 1.5(16)
C8 C9 C10 C11 -0.4(14)
C3 N4 C11 C6 -1.9(13)
C3 N4 C11 C10 179.6(9)
C5 C6 C11 N4 1.6(14)
C7 C6 C11 N4 -179.2(9)
C5 C6 C11 C10 -179.9(9)
C7 C6 C11 C10 -0.7(13)
C9 C10 C11 N4 178.6(9)
C9 C10 C11 C6 0.1(13)
C1 N1 C12 C17 -22.8(14)
N2 N1 C12 C17 150.1(9)
C1 N1 C12 C13 161.5(9)
N2 N1 C12 C13 -25.6(13)
C17 C12 C13 C14 0.9(15)
N1 C12 C13 C14 176.7(9)
C12 C13 C14 C15 0.8(15)
C13 C14 C15 O1 178.5(9)
C13 C14 C15 C16 -0.6(14)
O1 C15 C16 C17 179.7(9)
C14 C15 C16 C17 -1.3(14)
C13 C12 C17 C16 -2.8(15)
N1 C12 C17 C16 -178.5(9)
C15 C16 C17 C12 3.0(14)
